data_2234733
loop_
_publ_author_name
'Rodr\'iguez, Nicol\'as'
'Brand\~ao, Pedro F. B.'
'Okio, Coco K. Y. A.'

_publ_section_title
;
 Di-\m~2~-chlorido-dichloridooctamethyldi-\m~3~-oxido-tetratin(IV)
 bis[chloridodimethyl(pyrrolidine-1-carbodithioato-\k^2^<i>S</i>,<i>S</i>')tin(IV)]
;
_journal_coeditor_code LR2051
_journal_issue 5
_journal_name_full 'Acta Crystallographica Section E'
_journal_page_first m672
_journal_paper_doi 10.1107/S1600536812017485
_journal_volume 68
_journal_year 2012
_chemical_formula_iupac '[Sn4 (C H3)8 Cl4 O2], 2[Sn (C H3)2 Cl (C4 H8 N S2)]'
_chemical_formula_moiety 'C8 H24 Cl4 O2 Sn4, 2(C7 H14 Cl N S2 Sn)'
_chemical_formula_sum 'C22 H52 Cl6 N2 O2 S4 Sn6'
_chemical_formula_weight 1429.74
_chemical_name_systematic
;
Di-\m~2~-chlorido-dichloridooctamethyldi-\m~3~-oxido-tetratin(IV)
bis[chloridodimethyl(pyrrolidine-1-carbodithioato-
\k^2^<i>S</i>,<i>S</i>')tin(IV)]
;
_space_group_IT_number 58
_symmetry_cell_setting orthorhombic
_symmetry_space_group_name_Hall '-P 2 2n'
_symmetry_space_group_name_H-M 'P n n m'
_atom_sites_solution_hydrogens geom
_atom_sites_solution_primary direct
_atom_sites_solution_secondary difmap
_audit_creation_method SHELXL-97
_cell_angle_alpha 90.00
_cell_angle_beta 90.00
_cell_angle_gamma 90.00
_cell_formula_units_Z 2
_cell_length_a 14.5262(4)
_cell_length_b 14.6086(6)
_cell_length_c 10.8338(4)
_cell_measurement_reflns_used 11648
_cell_measurement_temperature 193(2)
_cell_measurement_theta_max 27.49
_cell_measurement_theta_min 1.98
_cell_volume 2299.01(14)
_computing_cell_refinement 'DENZO (Otwinowski & Minor (1997)'
_computing_data_collection 'COLLECT (Nonius, 1998)'
_computing_data_reduction 'DENZO (Otwinowski & Minor (1997)'
_computing_molecular_graphics 'PLATON (Spek, 2009)'
_computing_publication_material 'SHELXL97 (Sheldrick, 2008)'
_computing_structure_refinement 'SHELXL97 (Sheldrick, 2008)'
_computing_structure_solution 'SHELXS97 (Sheldrick, 2008)'
_diffrn_ambient_temperature 193(2)
_diffrn_measured_fraction_theta_full 0.996
_diffrn_measured_fraction_theta_max 0.996
_diffrn_measurement_device_type 'Nonius KappaCCD'
_diffrn_measurement_method '\p scans'
_diffrn_radiation_monochromator graphite
_diffrn_radiation_source 'fine-focus sealed tube'
_diffrn_radiation_type MoK\a
_diffrn_radiation_wavelength 0.71073
_diffrn_reflns_av_R_equivalents 0.039
_diffrn_reflns_av_sigmaI/netI 0.0299
_diffrn_reflns_limit_h_max 14
_diffrn_reflns_limit_h_min -18
_diffrn_reflns_limit_k_max 15
_diffrn_reflns_limit_k_min -18
_diffrn_reflns_limit_l_max 12
_diffrn_reflns_limit_l_min -14
_diffrn_reflns_number 11647
_diffrn_reflns_theta_full 27.49
_diffrn_reflns_theta_max 27.49
_diffrn_reflns_theta_min 2.73
_exptl_absorpt_coefficient_mu 3.762
_exptl_absorpt_correction_T_max 0.749
_exptl_absorpt_correction_T_min 0.640
_exptl_absorpt_correction_type multi-scan
_exptl_absorpt_process_details '(SORTAV; Blessing, 1995)'
_exptl_crystal_colour colorless
_exptl_crystal_density_diffrn 2.065
_exptl_crystal_density_method 'not measured'
_exptl_crystal_description prism
_exptl_crystal_F_000 1360
_exptl_crystal_size_max 0.18
_exptl_crystal_size_mid 0.09
_exptl_crystal_size_min 0.06
_refine_diff_density_max 0.745
_refine_diff_density_min -1.072
_refine_ls_extinction_method none
_refine_ls_goodness_of_fit_ref 1.123
_refine_ls_hydrogen_treatment constr
_refine_ls_matrix_type full
_refine_ls_number_parameters 124
_refine_ls_number_reflns 2767
_refine_ls_number_restraints 0
_refine_ls_restrained_S_all 1.123
_refine_ls_R_factor_all 0.0348
_refine_ls_R_factor_gt 0.0284
_refine_ls_shift/su_max 0.002
_refine_ls_shift/su_mean 0.000
_refine_ls_structure_factor_coef Fsqd
_refine_ls_weighting_details 'calc w=1/[\s^2^(Fo^2^)+(0.0315P)^2^+1.1007P] where P=(Fo^2^+2Fc^2^)/3'
_refine_ls_weighting_scheme calc
_refine_ls_wR_factor_gt 0.0637
_refine_ls_wR_factor_ref 0.0661
_reflns_number_gt 2450
_reflns_number_total 2768
_reflns_threshold_expression >2sigma(I)
_cod_data_source_file lr2051.cif
_cod_data_source_block I
_cod_database_code 2234733
_cod_database_fobs_code 2234733

loop_
_symmetry_equiv_pos_as_xyz
'x, y, z'
'-x, -y, z'
'x+1/2, -y+1/2, -z+1/2'
'-x+1/2, y+1/2, -z+1/2'
'-x, -y, -z'
'x, y, -z'
'-x-1/2, y-1/2, z-1/2'
'x-1/2, -y-1/2, z-1/2'

loop_
_atom_site_type_symbol
_atom_site_label
_atom_site_fract_x
_atom_site_fract_y
_atom_site_fract_z
_atom_site_U_iso_or_equiv
_atom_site_adp_type
_atom_site_calc_flag
_atom_site_refinement_flags
_atom_site_occupancy
_atom_site_symmetry_multiplicity
Sn Sn2 0.315166(18) 0.632255(19) 0.0000 0.02461(9) Uani d S 1 2
Sn Sn3 0.559454(18) 0.59668(2) 0.0000 0.02538(9) Uani d S 1 2
Cl Cl2 0.47009(7) 0.75444(7) 0.0000 0.0361(3) Uani d S 1 2
Cl Cl3 0.21017(8) 0.50149(8) 0.0000 0.0478(3) Uani d S 1 2
O O1 0.42728(18) 0.5486(2) 0.0000 0.0295(7) Uani d S 1 2
C C7 0.3016(2) 0.6704(3) 0.1864(3) 0.0430(9) Uani d . 1 1
H H7A 0.3520 0.6434 0.2344 0.064 Uiso calc R 1 1
H H7B 0.2425 0.6483 0.2183 0.064 Uiso calc R 1 1
H H7C 0.3041 0.7372 0.1933 0.064 Uiso calc R 1 1
C C8 0.6065(2) 0.6172(2) 0.1817(3) 0.0382(8) Uani d . 1 1
H H8A 0.5582 0.5995 0.2401 0.057 Uiso calc R 1 1
H H8B 0.6219 0.6819 0.1935 0.057 Uiso calc R 1 1
H H8C 0.6614 0.5796 0.1961 0.057 Uiso calc R 1 1
Sn Sn1 0.02288(2) 0.29537(2) 0.0000 0.02941(10) Uani d S 1 2
Cl Cl1 -0.14100(8) 0.23939(8) 0.0000 0.0442(3) Uani d S 1 2
S S1 0.20483(8) 0.26837(8) 0.0000 0.0322(3) Uani d S 1 2
S S2 0.05638(7) 0.12957(7) 0.0000 0.0295(3) Uani d S 1 2
N N1 0.2337(2) 0.0884(2) 0.0000 0.0309(9) Uani d S 1 2
C C1 0.1741(3) 0.1552(3) 0.0000 0.0258(9) Uani d S 1 2
C C2 0.2102(3) -0.0107(3) 0.0000 0.0472(14) Uani d S 1 2
H H2A 0.1704 -0.0212 -0.0698 0.057 Uiso d PR 0.50 1
H H2B 0.1704 -0.0212 0.0698 0.057 Uiso d PR 0.50 1
C C3 0.2990(5) -0.0522(6) 0.0561(11) 0.088(5) Uani d P 0.50 1
H H3A 0.2989 -0.0477 0.1473 0.106 Uiso d PR 0.50 1
H H3B 0.3069 -0.1170 0.0315 0.106 Uiso d PR 0.50 1
C C4 0.3721(5) 0.0077(5) 0.0000 0.073(5) Uani d S 1 2
H H4A 0.4096 -0.0081 0.0740 0.151 Uiso d PR 0.50 1
H H4B 0.4096 -0.0081 -0.0740 0.151 Uiso d PR 0.50 1
C C5 0.3333(3) 0.1031(4) 0.0000 0.0505(15) Uani d S 1 2
H H5A 0.3529 0.1373 0.0744 0.061 Uiso calc PR 0.50 1
H H5B 0.3529 0.1373 -0.0744 0.061 Uiso calc PR 0.50 1
C C6 0.0147(3) 0.3637(2) -0.1722(3) 0.0443(9) Uani d . 1 1
H H6A -0.0440 0.3966 -0.1777 0.067 Uiso calc R 1 1
H H6B 0.0187 0.3188 -0.2392 0.067 Uiso calc R 1 1
H H6C 0.0657 0.4074 -0.1792 0.067 Uiso calc R 1 1

loop_
_atom_site_aniso_label
_atom_site_aniso_U_11
_atom_site_aniso_U_22
_atom_site_aniso_U_33
_atom_site_aniso_U_12
_atom_site_aniso_U_13
_atom_site_aniso_U_23
Sn2 0.02385(15) 0.02385(16) 0.02612(18) 0.00354(11) 0.000 0.000
Sn3 0.02293(16) 0.02345(16) 0.02978(19) -0.00087(11) 0.000 0.000
Cl2 0.0334(5) 0.0236(5) 0.0513(8) 0.0011(5) 0.000 0.000
Cl3 0.0336(6) 0.0302(6) 0.0796(10) -0.0038(5) 0.000 0.000
O1 0.0185(13) 0.0209(14) 0.049(2) 0.0031(12) 0.000 0.000
C7 0.0401(18) 0.062(2) 0.027(2) 0.0047(17) 0.0042(15) -0.0051(18)
C8 0.0393(18) 0.0421(19) 0.033(2) 0.0004(15) -0.0041(15) -0.0050(16)
Sn1 0.03238(17) 0.02334(16) 0.0325(2) 0.00254(12) 0.000 0.000
Cl1 0.0275(5) 0.0356(6) 0.0694(9) 0.0064(5) 0.000 0.000
S1 0.0309(5) 0.0253(5) 0.0405(7) -0.0071(4) 0.000 0.000
S2 0.0227(5) 0.0235(5) 0.0421(7) -0.0021(4) 0.000 0.000
N1 0.0206(17) 0.030(2) 0.042(2) -0.0001(15) 0.000 0.000
C1 0.026(2) 0.027(2) 0.024(2) -0.0029(18) 0.000 0.000
C2 0.032(2) 0.025(2) 0.085(4) 0.000(2) 0.000 0.000
C3 0.039(4) 0.042(4) 0.184(16) 0.008(4) -0.011(5) 0.018(6)
C4 0.038(3) 0.060(5) 0.120(15) 0.014(3) 0.000 0.000
C5 0.024(2) 0.041(3) 0.087(5) -0.002(2) 0.000 0.000
C6 0.056(2) 0.0368(19) 0.040(2) 0.0009(17) -0.0034(18) 0.0055(16)

loop_
_atom_type_symbol
_atom_type_description
_atom_type_scat_dispersion_real
_atom_type_scat_dispersion_imag
_atom_type_scat_source
C C 0.0033 0.0016 'International Tables Vol C Tables 4.2.6.8 and 6.1.1.4'
H H 0.0000 0.0000 'International Tables Vol C Tables 4.2.6.8 and 6.1.1.4'
N N 0.0061 0.0033 'International Tables Vol C Tables 4.2.6.8 and 6.1.1.4'
S S 0.1246 0.1234 'International Tables Vol C Tables 4.2.6.8 and 6.1.1.4'
Sn Sn -0.6537 1.4246 'International Tables Vol C Tables 4.2.6.8 and 6.1.1.4'
Cl Cl 0.1484 0.1585 'International Tables Vol C Tables 4.2.6.8 and 6.1.1.4'
O O 0.0106 0.0060 'International Tables Vol C Tables 4.2.6.8 and 6.1.1.4'

loop_
_geom_angle_atom_site_label_1
_geom_angle_atom_site_label_2
_geom_angle_atom_site_label_3
_geom_angle_site_symmetry_1
_geom_angle_site_symmetry_3
_geom_angle
O1 Sn2 C7 . . 103.51(10)
O1 Sn2 C7 . 6 103.51(10)
C7 Sn2 C7 . 6 147.4(2)
O1 Sn2 Cl3 . . 91.74(8)
C7 Sn2 Cl3 . . 98.55(11)
C7 Sn2 Cl3 6 . 98.55(11)
O1 Sn2 Cl2 . . 75.29(8)
C7 Sn2 Cl2 . . 84.76(10)
C7 Sn2 Cl2 6 . 84.76(10)
Cl3 Sn2 Cl2 . . 167.02(4)
O1 Sn3 C8 . . 110.72(10)
O1 Sn3 C8 . 6 110.72(10)
C8 Sn3 C8 . 6 138.5(2)
O1 Sn3 O1 . 5_665 75.11(12)
C8 Sn3 O1 . 5_665 96.44(10)
C8 Sn3 O1 6 5_665 96.44(10)
O1 Sn3 Cl2 . . 80.68(8)
C8 Sn3 Cl2 . . 92.04(10)
C8 Sn3 Cl2 6 . 92.04(10)
O1 Sn3 Cl2 5_665 . 155.80(8)
Sn3 Cl2 Sn2 . . 80.97(3)
Sn2 O1 Sn3 . . 123.06(14)
Sn2 O1 Sn3 . 5_665 132.06(14)
Sn3 O1 Sn3 . 5_665 104.89(12)
Sn2 C7 H7A . . 109.5
Sn2 C7 H7B . . 109.5
H7A C7 H7B . . 109.5
Sn2 C7 H7C . . 109.5
H7A C7 H7C . . 109.5
H7B C7 H7C . . 109.5
Sn3 C8 H8A . . 109.5
Sn3 C8 H8B . . 109.5
H8A C8 H8B . . 109.5
Sn3 C8 H8C . . 109.5
H8A C8 H8C . . 109.5
H8B C8 H8C . . 109.5
C6 Sn1 C6 6 . 123.3(2)
C6 Sn1 S2 6 . 118.23(10)
C6 Sn1 S2 . . 118.23(10)
C6 Sn1 Cl1 6 . 95.75(11)
C6 Sn1 Cl1 . . 95.75(11)
S2 Sn1 Cl1 . . 82.40(4)
C6 Sn1 S1 6 . 97.18(11)
C6 Sn1 S1 . . 97.18(11)
S2 Sn1 S1 . . 70.16(3)
Cl1 Sn1 S1 . . 152.55(4)
C1 S1 Sn1 . . 83.39(14)
C1 S2 Sn1 . . 88.99(15)
C1 N1 C5 . . 123.2(4)
C1 N1 C2 . . 125.1(4)
C5 N1 C2 . . 111.7(4)
N1 C1 S1 . . 123.3(3)
N1 C1 S2 . . 119.2(3)
S1 C1 S2 . . 117.5(2)
N1 C2 C3 . . 100.9(4)
N1 C2 C3 . 6 100.9(4)
C3 C2 C3 . 6 46.2(9)
N1 C2 H2A . . 107.1
C3 C2 H2A . . 138.1
C3 C2 H2A 6 . 97.4
N1 C2 H2B . . 107.1
C3 C2 H2B . . 97.4
C3 C2 H2B 6 . 138.1
H2A C2 H2B . . 103.3
C3 C3 C4 6 . 66.2(5)
C3 C3 C2 6 . 66.9(4)
C4 C3 C2 . . 101.6(6)
C3 C3 H3A 6 . 176.2
C4 C3 H3A . . 111.4
C2 C3 H3A . . 111.4
C3 C3 H3B 6 . 74.4
C4 C3 H3B . . 111.4
C2 C3 H3B . . 111.4
H3A C3 H3B . . 109.4
C5 C4 C3 . 6 105.9(5)
C5 C4 C3 . . 105.9(5)
C3 C4 C3 6 . 47.7(9)
C5 C4 H4A . . 114.8
C3 C4 H4A 6 . 125.2
C3 C4 H4A . . 85.8
C5 C4 H4B . . 114.8
C3 C4 H4B 6 . 85.8
C3 C4 H4B . . 125.2
H4A C4 H4B . . 107.2
N1 C5 C4 . . 103.6(4)
N1 C5 H5A . . 111.0
C4 C5 H5A . . 111.0
N1 C5 H5B . . 111.0
C4 C5 H5B . . 111.0
H5A C5 H5B . . 109.0
Sn1 C6 H6A . . 109.5
Sn1 C6 H6B . . 109.5
H6A C6 H6B . . 109.5
Sn1 C6 H6C . . 109.5
H6A C6 H6C . . 109.5
H6B C6 H6C . . 109.5

loop_
_geom_bond_atom_site_label_1
_geom_bond_atom_site_label_2
_geom_bond_site_symmetry_2
_geom_bond_distance
Sn2 O1 . 2.036(3)
Sn2 C7 . 2.104(4)
Sn2 C7 6 2.104(4)
Sn2 Cl3 . 2.4445(12)
Sn2 Cl2 . 2.8724(11)
Sn3 O1 . 2.044(3)
Sn3 C8 . 2.105(3)
Sn3 C8 6 2.105(3)
Sn3 O1 5_665 2.132(3)
Sn3 Cl2 . 2.6451(11)
O1 Sn3 5_665 2.132(3)
C7 H7A . 0.9800
C7 H7B . 0.9800
C7 H7C . 0.9800
C8 H8A . 0.9800
C8 H8B . 0.9800
C8 H8C . 0.9800
Sn1 C6 6 2.119(4)
Sn1 C6 . 2.119(4)
Sn1 S2 . 2.4706(11)
Sn1 Cl1 . 2.5173(12)
Sn1 S1 . 2.6722(12)
S1 C1 . 1.712(4)
S2 C1 . 1.751(4)
N1 C1 . 1.305(6)
N1 C5 . 1.462(6)
N1 C2 . 1.488(6)
C2 C3 . 1.550(9)
C2 C3 6 1.550(9)
C2 H2A . 0.9644
C2 H2B . 0.9644
C3 C3 6 1.22(2)
C3 C4 . 1.505(10)
C3 H3A . 0.9902
C3 H3B . 0.9901
C4 C5 . 1.504(8)
C4 C3 6 1.505(10)
C4 H4A . 0.9959
C4 H4B . 0.9959
C5 H5A . 0.9900
C5 H5B . 0.9900
C6 H6A . 0.9800
C6 H6B . 0.9800
C6 H6C . 0.9800

loop_
_geom_torsion_atom_site_label_1
_geom_torsion_atom_site_label_2
_geom_torsion_atom_site_label_3
_geom_torsion_atom_site_label_4
_geom_torsion_site_symmetry_1
_geom_torsion_site_symmetry_4
_geom_torsion
O1 Sn3 Cl2 Sn2 . . 0.0
C8 Sn3 Cl2 Sn2 . . -110.67(10)
C8 Sn3 Cl2 Sn2 6 . 110.67(10)
O1 Sn3 Cl2 Sn2 5_665 . 0.0
O1 Sn2 Cl2 Sn3 . . 0.0
C7 Sn2 Cl2 Sn3 . . 105.46(11)
C7 Sn2 Cl2 Sn3 6 . -105.46(11)
Cl3 Sn2 Cl2 Sn3 . . 0.0
C7 Sn2 O1 Sn3 . . -80.78(11)
C7 Sn2 O1 Sn3 6 . 80.78(11)
Cl3 Sn2 O1 Sn3 . . 180.0
Cl2 Sn2 O1 Sn3 . . 0.0
C7 Sn2 O1 Sn3 . 5_665 99.22(11)
C7 Sn2 O1 Sn3 6 5_665 -99.22(11)
Cl3 Sn2 O1 Sn3 . 5_665 0.0
Cl2 Sn2 O1 Sn3 . 5_665 180.0
C8 Sn3 O1 Sn2 . . 88.65(11)
C8 Sn3 O1 Sn2 6 . -88.65(11)
O1 Sn3 O1 Sn2 5_665 . 180.0
Cl2 Sn3 O1 Sn2 . . 0.0
C8 Sn3 O1 Sn3 . 5_665 -91.35(11)
C8 Sn3 O1 Sn3 6 5_665 91.35(11)
O1 Sn3 O1 Sn3 5_665 5_665 0.0
Cl2 Sn3 O1 Sn3 . 5_665 180.0
C6 Sn1 S1 C1 6 . 117.48(10)
C6 Sn1 S1 C1 . . -117.48(10)
S2 Sn1 S1 C1 . . 0.0
Cl1 Sn1 S1 C1 . . 0.0
C6 Sn1 S2 C1 6 . -87.53(12)
C6 Sn1 S2 C1 . . 87.53(12)
Cl1 Sn1 S2 C1 . . 180.0
S1 Sn1 S2 C1 . . 0.0
C5 N1 C1 S1 . . 0.0
C2 N1 C1 S1 . . 180.0
C5 N1 C1 S2 . . 180.0
C2 N1 C1 S2 . . 0.0
Sn1 S1 C1 N1 . . 180.0
Sn1 S1 C1 S2 . . 0.0
Sn1 S2 C1 N1 . . 180.0
Sn1 S2 C1 S1 . . 0.0
C1 N1 C2 C3 . . -156.4(5)
C5 N1 C2 C3 . . 23.6(5)
C1 N1 C2 C3 . 6 156.4(5)
C5 N1 C2 C3 . 6 -23.6(5)
N1 C2 C3 C3 . 6 -94.7(2)
N1 C2 C3 C4 . . -37.2(6)
C3 C2 C3 C4 6 . 57.6(6)
C3 C3 C4 C5 6 . 97.2(3)
C2 C3 C4 C5 . . 39.2(7)
C2 C3 C4 C3 . 6 -58.1(6)
C1 N1 C5 C4 . . 180.0
C2 N1 C5 C4 . . 0.0
C3 C4 C5 N1 6 . 24.8(5)
C3 C4 C5 N1 . . -24.8(5)
